data_1572874
loop_
_publ_author_name
'Huang, Shisheng'
'Luo, Jilong'
'Chen, Ping'
'Chen, Jiean'
'Wang, Zhaofeng'

_publ_section_title
;
 Three-component modular synthesis of chiral 1,3-dioxoles <i>via</i> a
 Rh-catalyzed carbenic olefination cascade.
;
_journal_issue 44
_journal_name_full 'Chemical science'
_journal_page_first 18564
_journal_page_last 18571
_journal_paper_doi 10.1039/d4sc06166g
_journal_volume 15
_journal_year 2024
_chemical_absolute_configuration ad
_chemical_formula_sum 'C24 H20 O4'
_chemical_formula_weight 372.40
_space_group_crystal_system orthorhombic
_space_group_IT_number 19
_space_group_name_Hall 'P 2ac 2ab'
_space_group_name_H-M_alt 'P 21 21 21'
_atom_sites_solution_hydrogens geom
_audit_creation_method SHELXL-2018/3
_audit_update_record
;
2023-09-12 deposited with the CCDC.	2024-10-01 downloaded from the CCDC.
;
_cell_angle_alpha 90
_cell_angle_beta 90
_cell_angle_gamma 90
_cell_formula_units_Z 4
_cell_length_a 5.57076(8)
_cell_length_b 7.79768(12)
_cell_length_c 42.0452(6)
_cell_measurement_reflns_used 7349
_cell_measurement_temperature 105(2)
_cell_measurement_theta_max 76.1640
_cell_measurement_theta_min 2.1050
_cell_volume 1826.40(5)
_computing_structure_refinement 'SHELXL-2018/3 (Sheldrick, 2018)'
_computing_structure_solution 'SHELXT 2014/5 (Sheldrick, 2014)'
_diffrn_ambient_temperature 105(2)
_diffrn_measured_fraction_theta_full 1.000
_diffrn_measured_fraction_theta_max 0.972
_diffrn_measurement_device_type 'XtaLAB Synergy R, DW system, HyPix'
_diffrn_radiation_type CuK\a
_diffrn_radiation_wavelength 1.54184
_diffrn_reflns_av_R_equivalents 0.0309
_diffrn_reflns_av_unetI/netI 0.0338
_diffrn_reflns_Laue_measured_fraction_full 1.000
_diffrn_reflns_Laue_measured_fraction_max 0.972
_diffrn_reflns_limit_h_max 4
_diffrn_reflns_limit_h_min -6
_diffrn_reflns_limit_k_max 9
_diffrn_reflns_limit_k_min -9
_diffrn_reflns_limit_l_max 52
_diffrn_reflns_limit_l_min -52
_diffrn_reflns_number 9451
_diffrn_reflns_point_group_measured_fraction_full 1.000
_diffrn_reflns_point_group_measured_fraction_max 0.954
_diffrn_reflns_theta_full 67.684
_diffrn_reflns_theta_max 76.348
_diffrn_reflns_theta_min 2.102
_exptl_absorpt_coefficient_mu 0.742
_exptl_crystal_colour colorless
_exptl_crystal_density_diffrn 1.354
_exptl_crystal_description block
_exptl_crystal_F_000 784
_exptl_crystal_size_max 0.2
_exptl_crystal_size_mid 0.15
_exptl_crystal_size_min 0.1
_refine_diff_density_max 0.171
_refine_diff_density_min -0.173
_refine_diff_density_rms 0.035
_refine_ls_abs_structure_details
;
 Flack x determined using 1325 quotients [(I+)-(I-)]/[(I+)+(I-)]
 (Parsons, Flack and Wagner, Acta Cryst. B69 (2013) 249-259).
;
_refine_ls_abs_structure_Flack 0.06(9)
_refine_ls_extinction_coef 0.0018(4)
_refine_ls_extinction_expression Fc^*^=kFc[1+0.001xFc^2^\l^3^/sin(2\q)]^-1/4^
_refine_ls_extinction_method 'SHELXL-2018/3 (Sheldrick 2018)'
_refine_ls_goodness_of_fit_ref 1.066
_refine_ls_hydrogen_treatment constr
_refine_ls_matrix_type full
_refine_ls_number_parameters 256
_refine_ls_number_reflns 3628
_refine_ls_number_restraints 0
_refine_ls_restrained_S_all 1.066
_refine_ls_R_factor_all 0.0334
_refine_ls_R_factor_gt 0.0317
_refine_ls_shift/su_max 0.001
_refine_ls_shift/su_mean 0.000
_refine_ls_structure_factor_coef Fsqd
_refine_ls_weighting_details 'w=1/[\s^2^(Fo^2^)+(0.0384P)^2^+0.2399P] where P=(Fo^2^+2Fc^2^)/3'
_refine_ls_weighting_scheme calc
_refine_ls_wR_factor_gt 0.0792
_refine_ls_wR_factor_ref 0.0803
_reflns_Friedel_coverage 0.654
_reflns_Friedel_fraction_full 0.999
_reflns_Friedel_fraction_max 0.928
_reflns_number_gt 3456
_reflns_number_total 3628
_reflns_threshold_expression 'I > 2\s(I)'
_cod_data_source_file d4sc06166g2.cif
_cod_data_source_block wzf-20230712_auto
_cod_depositor_comments 'Adding full bibliography for 1572874.cif.'
_cod_database_code 1572874
_shelx_shelxl_version_number 2018/3
_shelx_space_group_comment
;
The symmetry employed for this shelxl refinement is uniquely defined
by the following loop, which should always be used as a source of
symmetry information in preference to the above space-group names.
They are only intended as comments.
;

loop_
_space_group_symop_operation_xyz
'x, y, z'
'-x+1/2, -y, z+1/2'
'-x, y+1/2, -z+1/2'
'x+1/2, -y+1/2, -z'

loop_
_atom_site_label
_atom_site_type_symbol
_atom_site_fract_x
_atom_site_fract_y
_atom_site_fract_z
_atom_site_U_iso_or_equiv
_atom_site_adp_type
_atom_site_occupancy
_atom_site_site_symmetry_order
_atom_site_calc_flag
_atom_site_refinement_flags_posn
_atom_site_refinement_flags_adp
_atom_site_refinement_flags_occupancy
_atom_site_disorder_assembly
_atom_site_disorder_group
O8 O -1.0131(2) -0.87192(17) -0.63437(3) 0.0268(3) Uani 1 1 d . . . . .
O11 O -1.2229(2) -0.63168(16) -0.62131(3) 0.0268(3) Uani 1 1 d . . . . .
O21 O -0.8932(3) -0.35504(18) -0.67205(4) 0.0375(4) Uani 1 1 d . . . . .
O18 O -0.1962(3) -0.93871(19) -0.73646(4) 0.0332(3) Uani 1 1 d . . . . .
C23 C -1.2646(3) -1.0239(2) -0.48637(4) 0.0201(4) Uani 1 1 d . . . . .
C4 C -1.2596(3) -0.9684(2) -0.52039(4) 0.0202(4) Uani 1 1 d . . . . .
C1 C -1.2394(3) -0.8695(2) -0.58487(4) 0.0224(4) Uani 1 1 d . . . . .
C26 C -1.2692(3) -1.1334(2) -0.42244(4) 0.0254(4) Uani 1 1 d . . . . .
H26 H -1.270917 -1.170422 -0.400920 0.030 Uiso 1 1 calc R U . . .
C7 C -1.2302(4) -0.8145(2) -0.61904(5) 0.0251(4) Uani 1 1 d . . . . .
H7 H -1.373416 -0.859685 -0.630687 0.030 Uiso 1 1 calc R U . . .
C24 C -1.0823(3) -0.9786(2) -0.46517(5) 0.0260(4) Uani 1 1 d . . . . .
H24 H -0.953626 -0.909096 -0.472485 0.031 Uiso 1 1 calc R U . . .
C9 C -0.9276(3) -0.7366(2) -0.65228(4) 0.0227(4) Uani 1 1 d . . . . .
C2 C -1.0597(4) -0.8206(2) -0.56389(5) 0.0276(4) Uani 1 1 d . . . . .
H2 H -0.929170 -0.753014 -0.571270 0.033 Uiso 1 1 calc R U . . .
C10 C -1.0521(3) -0.5932(2) -0.64463(4) 0.0228(4) Uani 1 1 d . . . . .
C5 C -1.4396(3) -1.0146(3) -0.54169(4) 0.0258(4) Uani 1 1 d . . . . .
H5 H -1.571610 -1.080669 -0.534332 0.031 Uiso 1 1 calc R U . . .
C12 C -0.7365(3) -0.7813(2) -0.67448(4) 0.0226(4) Uani 1 1 d . . . . .
C27 C -1.4526(4) -1.1799(3) -0.44300(4) 0.0283(4) Uani 1 1 d . . . . .
H27 H -1.580601 -1.249520 -0.435507 0.034 Uiso 1 1 calc R U . . .
C3 C -1.0693(4) -0.8695(3) -0.53231(5) 0.0266(4) Uani 1 1 d . . . . .
H3 H -0.944089 -0.835418 -0.518343 0.032 Uiso 1 1 calc R U . . .
C6 C -1.4304(3) -0.9660(2) -0.57358(5) 0.0259(4) Uani 1 1 d . . . . .
H6 H -1.555541 -0.999106 -0.587646 0.031 Uiso 1 1 calc R U . . .
C28 C -1.4507(3) -1.1255(3) -0.47444(4) 0.0258(4) Uani 1 1 d . . . . .
H28 H -1.578520 -1.158035 -0.488126 0.031 Uiso 1 1 calc R U . . .
C25 C -1.0840(3) -1.0325(2) -0.43367(5) 0.0282(4) Uani 1 1 d . . . . .
H25 H -0.957295 -0.999762 -0.419814 0.034 Uiso 1 1 calc R U . . .
C17 C -0.5965(3) -0.6585(2) -0.68995(4) 0.0260(4) Uani 1 1 d . . . . .
H17 H -0.626304 -0.540293 -0.686196 0.031 Uiso 1 1 calc R U . . .
C20 C -1.0492(4) -0.4139(2) -0.65458(4) 0.0251(4) Uani 1 1 d . . . . .
C16 C -0.4144(4) -0.7060(3) -0.71073(5) 0.0280(4) Uani 1 1 d . . . . .
H16 H -0.320151 -0.620675 -0.720936 0.034 Uiso 1 1 calc R U . . .
C15 C -0.3702(4) -0.8790(3) -0.71659(4) 0.0268(4) Uani 1 1 d . . . . .
C14 C -0.5100(4) -1.0025(3) -0.70152(4) 0.0280(4) Uani 1 1 d . . . . .
H14 H -0.480676 -1.120532 -0.705576 0.034 Uiso 1 1 calc R U . . .
C13 C -0.6908(4) -0.9560(2) -0.68074(4) 0.0259(4) Uani 1 1 d . . . . .
H13 H -0.784589 -1.041904 -0.670643 0.031 Uiso 1 1 calc R U . . .
C19 C -0.0434(4) -0.8150(3) -0.75115(5) 0.0341(5) Uani 1 1 d . . . . .
H19A H 0.075718 -0.873783 -0.764383 0.051 Uiso 1 1 calc R U . . .
H19B H 0.038831 -0.748069 -0.734697 0.051 Uiso 1 1 calc R U . . .
H19C H -0.139835 -0.738114 -0.764445 0.051 Uiso 1 1 calc R U . . .
C22 C -1.2469(4) -0.3023(2) -0.64186(5) 0.0287(4) Uani 1 1 d . . . . .
H22A H -1.238919 -0.299953 -0.618584 0.043 Uiso 1 1 calc R U . . .
H22B H -1.402452 -0.348535 -0.648552 0.043 Uiso 1 1 calc R U . . .
H22C H -1.228190 -0.185605 -0.650159 0.043 Uiso 1 1 calc R U . . .

loop_
_atom_site_aniso_label
_atom_site_aniso_U_11
_atom_site_aniso_U_22
_atom_site_aniso_U_33
_atom_site_aniso_U_23
_atom_site_aniso_U_13
_atom_site_aniso_U_12
O8 0.0323(7) 0.0169(6) 0.0311(6) 0.0041(5) 0.0068(6) 0.0014(6)
O11 0.0326(7) 0.0171(6) 0.0308(6) 0.0039(5) 0.0074(6) 0.0023(6)
O21 0.0515(9) 0.0211(7) 0.0399(8) 0.0045(6) 0.0150(7) 0.0003(7)
O18 0.0322(8) 0.0309(7) 0.0364(7) -0.0041(6) 0.0079(6) 0.0026(6)
C23 0.0195(8) 0.0144(8) 0.0265(8) -0.0022(6) 0.0003(7) 0.0023(7)
C4 0.0197(8) 0.0123(7) 0.0286(9) -0.0010(6) 0.0022(7) 0.0012(7)
C1 0.0240(8) 0.0155(7) 0.0277(9) 0.0011(7) 0.0015(7) 0.0009(7)
C26 0.0284(9) 0.0217(8) 0.0262(8) -0.0020(7) 0.0009(7) 0.0029(8)
C7 0.0273(9) 0.0175(8) 0.0304(9) 0.0013(7) 0.0023(8) 0.0010(7)
C24 0.0213(9) 0.0241(9) 0.0325(10) 0.0033(7) -0.0028(7) -0.0041(8)
C9 0.0260(9) 0.0188(8) 0.0233(8) 0.0021(7) -0.0032(7) -0.0025(7)
C2 0.0248(9) 0.0246(9) 0.0333(9) 0.0016(8) 0.0026(8) -0.0081(7)
C10 0.0267(9) 0.0202(9) 0.0216(8) 0.0013(7) -0.0008(7) -0.0010(7)
C5 0.0204(9) 0.0267(9) 0.0302(9) 0.0036(8) -0.0017(8) -0.0038(8)
C12 0.0246(9) 0.0213(8) 0.0220(8) -0.0003(7) -0.0032(7) -0.0005(7)
C27 0.0277(9) 0.0285(10) 0.0288(9) -0.0008(8) 0.0039(8) -0.0060(8)
C3 0.0241(9) 0.0242(9) 0.0314(9) -0.0012(7) -0.0027(8) -0.0074(8)
C6 0.0212(8) 0.0252(9) 0.0313(9) 0.0018(7) -0.0033(8) -0.0028(7)
C28 0.0230(9) 0.0270(9) 0.0273(8) -0.0030(8) -0.0005(7) -0.0060(8)
C25 0.0260(9) 0.0266(10) 0.0320(10) 0.0003(8) -0.0077(8) -0.0008(8)
C17 0.0287(9) 0.0207(9) 0.0287(9) -0.0024(7) -0.0012(8) -0.0023(8)
C20 0.0324(10) 0.0194(9) 0.0235(8) 0.0000(7) -0.0019(8) 0.0002(7)
C16 0.0293(10) 0.0253(9) 0.0295(9) 0.0005(8) 0.0008(8) -0.0043(8)
C15 0.0245(9) 0.0302(10) 0.0259(9) -0.0029(8) -0.0010(7) 0.0020(8)
C14 0.0322(10) 0.0218(9) 0.0301(9) -0.0020(8) -0.0011(8) 0.0018(8)
C13 0.0285(10) 0.0226(9) 0.0267(9) 0.0014(7) -0.0014(8) -0.0012(7)
C19 0.0292(10) 0.0408(12) 0.0323(10) 0.0025(9) 0.0060(9) 0.0028(8)
C22 0.0350(10) 0.0197(8) 0.0315(9) 0.0025(7) -0.0028(8) 0.0033(8)

loop_
_atom_type_symbol
_atom_type_description
_atom_type_scat_dispersion_real
_atom_type_scat_dispersion_imag
_atom_type_scat_source
C C 0.0181 0.0091 'International Tables Vol C Tables 4.2.6.8 and 6.1.1.4'
H H 0.0000 0.0000 'International Tables Vol C Tables 4.2.6.8 and 6.1.1.4'
O O 0.0492 0.0322 'International Tables Vol C Tables 4.2.6.8 and 6.1.1.4'

loop_
_geom_angle_atom_site_label_1
_geom_angle_atom_site_label_2
_geom_angle_atom_site_label_3
_geom_angle
_geom_angle_site_symmetry_1
_geom_angle_site_symmetry_3
_geom_angle_publ_flag
C9 O8 C7 107.22(14) . . ?
C10 O11 C7 106.26(14) . . ?
C15 O18 C19 117.32(16) . . ?
C24 C23 C28 116.96(16) . . ?
C24 C23 C4 121.60(16) . . ?
C28 C23 C4 121.43(16) . . ?
C5 C4 C3 117.16(17) . . ?
C5 C4 C23 121.82(15) . . ?
C3 C4 C23 121.01(16) . . ?
C6 C1 C2 119.02(16) . . ?
C6 C1 C7 120.58(17) . . ?
C2 C1 C7 120.38(17) . . ?
C25 C26 C27 119.12(17) . . ?
C25 C26 H26 120.4 . . ?
C27 C26 H26 120.4 . . ?
O11 C7 O8 104.82(14) . . ?
O11 C7 C1 110.47(15) . . ?
O8 C7 C1 111.59(15) . . ?
O11 C7 H7 110.0 . . ?
O8 C7 H7 110.0 . . ?
C1 C7 H7 110.0 . . ?
C25 C24 C23 121.81(17) . . ?
C25 C24 H24 119.1 . . ?
C23 C24 H24 119.1 . . ?
C10 C9 O8 108.93(15) . . ?
C10 C9 C12 136.33(17) . . ?
O8 C9 C12 114.72(15) . . ?
C3 C2 C1 120.43(17) . . ?
C3 C2 H2 119.8 . . ?
C1 C2 H2 119.8 . . ?
C9 C10 O11 109.75(15) . . ?
C9 C10 C20 135.81(18) . . ?
O11 C10 C20 114.43(16) . . ?
C4 C5 C6 121.47(17) . . ?
C4 C5 H5 119.3 . . ?
C6 C5 H5 119.3 . . ?
C17 C12 C13 118.31(17) . . ?
C17 C12 C9 122.85(17) . . ?
C13 C12 C9 118.84(16) . . ?
C26 C27 C28 120.53(18) . . ?
C26 C27 H27 119.7 . . ?
C28 C27 H27 119.7 . . ?
C2 C3 C4 121.62(18) . . ?
C2 C3 H3 119.2 . . ?
C4 C3 H3 119.2 . . ?
C1 C6 C5 120.30(17) . . ?
C1 C6 H6 119.9 . . ?
C5 C6 H6 119.9 . . ?
C27 C28 C23 121.36(18) . . ?
C27 C28 H28 119.3 . . ?
C23 C28 H28 119.3 . . ?
C26 C25 C24 120.21(18) . . ?
C26 C25 H25 119.9 . . ?
C24 C25 H25 119.9 . . ?
C16 C17 C12 121.24(18) . . ?
C16 C17 H17 119.4 . . ?
C12 C17 H17 119.4 . . ?
O21 C20 C10 122.52(18) . . ?
O21 C20 C22 121.06(17) . . ?
C10 C20 C22 116.41(17) . . ?
C17 C16 C15 119.88(18) . . ?
C17 C16 H16 120.1 . . ?
C15 C16 H16 120.1 . . ?
O18 C15 C14 116.17(18) . . ?
O18 C15 C16 124.41(18) . . ?
C14 C15 C16 119.42(18) . . ?
C13 C14 C15 120.93(18) . . ?
C13 C14 H14 119.5 . . ?
C15 C14 H14 119.5 . . ?
C14 C13 C12 120.23(18) . . ?
C14 C13 H13 119.9 . . ?
C12 C13 H13 119.9 . . ?
O18 C19 H19A 109.5 . . ?
O18 C19 H19B 109.5 . . ?
H19A C19 H19B 109.5 . . ?
O18 C19 H19C 109.5 . . ?
H19A C19 H19C 109.5 . . ?
H19B C19 H19C 109.5 . . ?
C20 C22 H22A 109.5 . . ?
C20 C22 H22B 109.5 . . ?
H22A C22 H22B 109.5 . . ?
C20 C22 H22C 109.5 . . ?
H22A C22 H22C 109.5 . . ?
H22B C22 H22C 109.5 . . ?

loop_
_geom_bond_atom_site_label_1
_geom_bond_atom_site_label_2
_geom_bond_distance
_geom_bond_site_symmetry_2
_geom_bond_publ_flag
O8 C9 1.381(2) . ?
O8 C7 1.442(2) . ?
O11 C10 1.399(2) . ?
O11 C7 1.430(2) . ?
O21 C20 1.227(2) . ?
O18 C15 1.362(2) . ?
O18 C19 1.427(3) . ?
C23 C24 1.397(3) . ?
C23 C28 1.398(3) . ?
C23 C4 1.495(2) . ?
C4 C5 1.392(3) . ?
C4 C3 1.403(3) . ?
C1 C6 1.387(3) . ?
C1 C2 1.388(3) . ?
C1 C7 1.500(3) . ?
C26 C25 1.381(3) . ?
C26 C27 1.387(3) . ?
C26 H26 0.9500 . ?
C7 H7 1.0000 . ?
C24 C25 1.389(3) . ?
C24 H24 0.9500 . ?
C9 C10 1.354(3) . ?
C9 C12 1.458(3) . ?
C2 C3 1.382(3) . ?
C2 H2 0.9500 . ?
C10 C20 1.460(2) . ?
C5 C6 1.395(3) . ?
C5 H5 0.9500 . ?
C12 C17 1.396(3) . ?
C12 C13 1.411(3) . ?
C27 C28 1.388(3) . ?
C27 H27 0.9500 . ?
C3 H3 0.9500 . ?
C6 H6 0.9500 . ?
C28 H28 0.9500 . ?
C25 H25 0.9500 . ?
C17 C16 1.389(3) . ?
C17 H17 0.9500 . ?
C20 C22 1.502(3) . ?
C16 C15 1.393(3) . ?
C16 H16 0.9500 . ?
C15 C14 1.391(3) . ?
C14 C13 1.382(3) . ?
C14 H14 0.9500 . ?
C13 H13 0.9500 . ?
C19 H19A 0.9800 . ?
C19 H19B 0.9800 . ?
C19 H19C 0.9800 . ?
C22 H22A 0.9800 . ?
C22 H22B 0.9800 . ?
C22 H22C 0.9800 . ?

loop_
_geom_torsion_atom_site_label_1
_geom_torsion_atom_site_label_2
_geom_torsion_atom_site_label_3
_geom_torsion_atom_site_label_4
_geom_torsion
_geom_torsion_site_symmetry_1
_geom_torsion_site_symmetry_2
_geom_torsion_site_symmetry_3
_geom_torsion_site_symmetry_4
_geom_torsion_publ_flag
C24 C23 C4 C5 179.34(18) . . . . ?
C28 C23 C4 C5 0.2(3) . . . . ?
C24 C23 C4 C3 0.5(3) . . . . ?
C28 C23 C4 C3 -178.57(18) . . . . ?
C10 O11 C7 O8 16.67(18) . . . . ?
C10 O11 C7 C1 137.00(15) . . . . ?
C9 O8 C7 O11 -16.82(18) . . . . ?
C9 O8 C7 C1 -136.40(15) . . . . ?
C6 C1 C7 O11 120.38(19) . . . . ?
C2 C1 C7 O11 -57.9(2) . . . . ?
C6 C1 C7 O8 -123.44(18) . . . . ?
C2 C1 C7 O8 58.3(2) . . . . ?
C28 C23 C24 C25 0.3(3) . . . . ?
C4 C23 C24 C25 -178.81(17) . . . . ?
C7 O8 C9 C10 10.6(2) . . . . ?
C7 O8 C9 C12 -168.12(15) . . . . ?
C6 C1 C2 C3 0.9(3) . . . . ?
C7 C1 C2 C3 179.27(17) . . . . ?
O8 C9 C10 O11 0.1(2) . . . . ?
C12 C9 C10 O11 178.46(19) . . . . ?
O8 C9 C10 C20 179.8(2) . . . . ?
C12 C9 C10 C20 -1.9(4) . . . . ?
C7 O11 C10 C9 -10.9(2) . . . . ?
C7 O11 C10 C20 169.40(16) . . . . ?
C3 C4 C5 C6 0.5(3) . . . . ?
C23 C4 C5 C6 -178.33(17) . . . . ?
C10 C9 C12 C17 14.6(3) . . . . ?
O8 C9 C12 C17 -167.18(17) . . . . ?
C10 C9 C12 C13 -165.3(2) . . . . ?
O8 C9 C12 C13 13.0(2) . . . . ?
C25 C26 C27 C28 -0.2(3) . . . . ?
C1 C2 C3 C4 -0.4(3) . . . . ?
C5 C4 C3 C2 -0.3(3) . . . . ?
C23 C4 C3 C2 178.53(17) . . . . ?
C2 C1 C6 C5 -0.8(3) . . . . ?
C7 C1 C6 C5 -179.08(17) . . . . ?
C4 C5 C6 C1 0.0(3) . . . . ?
C26 C27 C28 C23 0.4(3) . . . . ?
C24 C23 C28 C27 -0.5(3) . . . . ?
C4 C23 C28 C27 178.65(17) . . . . ?
C27 C26 C25 C24 0.0(3) . . . . ?
C23 C24 C25 C26 -0.1(3) . . . . ?
C13 C12 C17 C16 -0.8(3) . . . . ?
C9 C12 C17 C16 179.39(17) . . . . ?
C9 C10 C20 O21 -8.1(4) . . . . ?
O11 C10 C20 O21 171.50(17) . . . . ?
C9 C10 C20 C22 172.8(2) . . . . ?
O11 C10 C20 C22 -7.6(2) . . . . ?
C12 C17 C16 C15 0.5(3) . . . . ?
C19 O18 C15 C14 -177.32(17) . . . . ?
C19 O18 C15 C16 2.7(3) . . . . ?
C17 C16 C15 O18 -179.90(17) . . . . ?
C17 C16 C15 C14 0.1(3) . . . . ?
O18 C15 C14 C13 179.67(17) . . . . ?
C16 C15 C14 C13 -0.3(3) . . . . ?
C15 C14 C13 C12 0.0(3) . . . . ?
C17 C12 C13 C14 0.5(3) . . . . ?
C9 C12 C13 C14 -179.61(17) . . . . ?
